data_7026529
loop_
_publ_author_name
'Jayarathne, Upul'
'Chandrasekaran, Perumalreddy'
'Jacobsen, Heiko'
'Mague, Joel T.'
'Donahue, James P.'

_publ_section_title
;
 A tungsten-mediated closed cycle of reactivity for the reduction of CO(2)
 to CO.
;
_journal_issue 40
_journal_name_full 'Dalton transactions (Cambridge, England : 2003)'
_journal_page_first 9662
_journal_page_last 9671
_journal_paper_doi 10.1039/c0dt00489h
_journal_volume 39
_journal_year 2010
_chemical_formula_moiety 'C26 H24 Cl4 P2 W'
_chemical_formula_sum 'C26 H24 Cl4 P2 W'
_chemical_formula_weight 724.04
_chemical_name_systematic
;
Tetrachloro(1,2-bis(diphenylphosphino)ethane)tungsten(IV)
;
_space_group_IT_number 14
_symmetry_cell_setting monoclinic
_symmetry_space_group_name_Hall '-P 2ybc'
_symmetry_space_group_name_H-M 'P 1 21/c 1'
_atom_sites_solution_hydrogens geom
_atom_sites_solution_primary Patterson
_atom_sites_solution_secondary difmap
_audit_creation_method SHELXL-97
_cell_angle_alpha 90.00
_cell_angle_beta 109.633(4)
_cell_angle_gamma 90.00
_cell_formula_units_Z 4
_cell_length_a 11.300(4)
_cell_length_b 21.711(9)
_cell_length_c 13.943(5)
_cell_measurement_reflns_used 9958
_cell_measurement_temperature 100(2)
_cell_measurement_theta_max 27.27
_cell_measurement_theta_min 2.43
_cell_volume 3222(2)
_computing_cell_refinement 'Bruker SAINT (Bruker-AXS 2008a)'
_computing_data_collection 'Bruker APEX2 (Bruker-AXS, 2008)'
_computing_data_reduction 'Bruker SAINT (Bruker-AXS 2008a)'
_computing_molecular_graphics 'Bruker SHELXTL(Bruker-AXS 2008b)'
_computing_publication_material 'Bruker SHELXTL(Bruker-AXS 2008b)'
_computing_structure_refinement 'SHELXL-97 (Sheldrick, 2008)'
_computing_structure_solution 'SHELXS-97 (Sheldrick, 2008)'
_diffrn_ambient_temperature 100(2)
_diffrn_measured_fraction_theta_full 0.998
_diffrn_measured_fraction_theta_max 0.998
_diffrn_measurement_device_type 'Bruker Smart APEX CCD'
_diffrn_measurement_method '\f and \w scans'
_diffrn_radiation_monochromator graphite
_diffrn_radiation_source 'fine-focus sealed tube'
_diffrn_radiation_type MoK\a
_diffrn_radiation_wavelength 0.71073
_diffrn_reflns_av_R_equivalents 0.0381
_diffrn_reflns_av_sigmaI/netI 0.0357
_diffrn_reflns_limit_h_max 14
_diffrn_reflns_limit_h_min -14
_diffrn_reflns_limit_k_max 27
_diffrn_reflns_limit_k_min -27
_diffrn_reflns_limit_l_max 17
_diffrn_reflns_limit_l_min -17
_diffrn_reflns_number 27568
_diffrn_reflns_theta_full 27.31
_diffrn_reflns_theta_max 27.31
_diffrn_reflns_theta_min 1.81
_exptl_absorpt_coefficient_mu 4.028
_exptl_absorpt_correction_T_max 0.8271
_exptl_absorpt_correction_T_min 0.6720
_exptl_absorpt_correction_type multi-scan
_exptl_absorpt_process_details 'SADABS (Sheldrick, 2008a)'
_exptl_crystal_colour orange
_exptl_crystal_density_diffrn 1.493
_exptl_crystal_density_method 'not measured'
_exptl_crystal_description plate
_exptl_crystal_F_000 1408
_exptl_crystal_size_max 0.12
_exptl_crystal_size_mid 0.12
_exptl_crystal_size_min 0.05
_platon_squeeze_details
;
;
_refine_diff_density_max 5.006
_refine_diff_density_min -1.690
_refine_diff_density_rms 0.143
_refine_ls_extinction_method none
_refine_ls_goodness_of_fit_ref 1.065
_refine_ls_hydrogen_treatment constr
_refine_ls_matrix_type full
_refine_ls_number_parameters 293
_refine_ls_number_reflns 7232
_refine_ls_number_restraints 1
_refine_ls_restrained_S_all 1.066
_refine_ls_R_factor_all 0.0678
_refine_ls_R_factor_gt 0.0548
_refine_ls_shift/su_max 0.001
_refine_ls_shift/su_mean 0.000
_refine_ls_structure_factor_coef Fsqd
_refine_ls_weighting_details 'calc w=1/[\s^2^(Fo^2^)+(0.0491P)^2^+20.6033P] where P=(Fo^2^+2Fc^2^)/3'
_refine_ls_weighting_scheme calc
_refine_ls_wR_factor_gt 0.1278
_refine_ls_wR_factor_ref 0.1332
_reflns_number_gt 5712
_reflns_number_total 7232
_reflns_threshold_expression >2\s(I)
_cod_data_source_file c0dt00489h.txt
_cod_data_source_block jpd254_0m
_cod_depositor_comments
;
The following automatic conversions were performed:

'_symmetry_cell_setting' value 'Monoclinic' changed to 'monoclinic'
according to /home/saulius/struct/CIF-dictionaries/cif_core.dic
dictionary named 'cif_core.dic' version 2.4.2 from 2011-04-26.

Automatic conversion script
Id: cif_fix_values 1891 2012-01-12 08:04:46Z andrius 
;
_cod_original_sg_symbol_H-M P2(1)/c
_cod_database_code 7026529

loop_
_symmetry_equiv_pos_as_xyz
'x, y, z'
'-x, y+1/2, -z+1/2'
'-x, -y, -z'
'x, -y-1/2, z-1/2'

loop_
_atom_site_label
_atom_site_type_symbol
_atom_site_fract_x
_atom_site_fract_y
_atom_site_fract_z
_atom_site_U_iso_or_equiv
_atom_site_adp_type
_atom_site_occupancy
_atom_site_symmetry_multiplicity
_atom_site_calc_flag
_atom_site_refinement_flags
_atom_site_disorder_assembly
_atom_site_disorder_group
W1 W 0.79208(3) 0.839346(15) 0.18176(2) 0.04285(11) Uani 1 1 d . A .
Cl1 Cl 0.79286(19) 0.93239(10) 0.10805(17) 0.0599(5) Uani 1 1 d . . .
Cl2 Cl 0.9480(2) 0.85876(12) 0.33759(15) 0.0621(6) Uani 1 1 d . . .
Cl3 Cl 0.62928(18) 0.86752(10) 0.24632(15) 0.0503(4) Uani 1 1 d . . .
Cl4 Cl 0.77761(15) 0.73416(9) 0.20953(13) 0.0432(4) Uani 1 1 d . . .
P1 P 0.64037(15) 0.80255(9) 0.00528(13) 0.0366(4) Uani 1 1 d . A .
P2 P 0.95251(15) 0.80956(10) 0.09893(14) 0.0416(4) Uani 1 1 d D . .
C1 C 0.5676(6) 0.8621(3) -0.0867(6) 0.0404(16) Uani 1 1 d . . .
C2 C 0.5041(6) 0.9089(3) -0.0555(6) 0.0440(17) Uani 1 1 d . . .
H2 H 0.4993 0.9084 0.0112 0.053 Uiso 1 1 calc R . .
C3 C 0.4487(7) 0.9558(4) -0.1215(6) 0.0523(19) Uani 1 1 d . . .
H3 H 0.4039 0.9870 -0.1004 0.063 Uiso 1 1 calc R . .
C4 C 0.4567(7) 0.9584(4) -0.2190(7) 0.057(2) Uani 1 1 d . . .
H4 H 0.4208 0.9917 -0.2633 0.068 Uiso 1 1 calc R . .
C5 C 0.5183(8) 0.9114(5) -0.2494(7) 0.066(3) Uani 1 1 d . . .
H5 H 0.5224 0.9118 -0.3163 0.080 Uiso 1 1 calc R . .
C6 C 0.5738(8) 0.8638(4) -0.1847(6) 0.057(2) Uani 1 1 d . . .
H6 H 0.6164 0.8321 -0.2070 0.068 Uiso 1 1 calc R . .
C7 C 0.5120(6) 0.7512(3) 0.0007(5) 0.0356(14) Uani 1 1 d . . .
C8 C 0.4447(7) 0.7593(4) 0.0660(7) 0.058(2) Uani 1 1 d . . .
H8 H 0.4674 0.7914 0.1152 0.069 Uiso 1 1 calc R . .
C9 C 0.3446(8) 0.7213(5) 0.0606(7) 0.067(3) Uani 1 1 d . . .
H9 H 0.2976 0.7278 0.1048 0.080 Uiso 1 1 calc R . .
C10 C 0.3132(7) 0.6740(4) -0.0088(7) 0.054(2) Uani 1 1 d . . .
H10 H 0.2462 0.6470 -0.0109 0.065 Uiso 1 1 calc R . .
C11 C 0.3775(7) 0.6655(4) -0.0748(7) 0.057(2) Uani 1 1 d . . .
H11 H 0.3543 0.6333 -0.1237 0.069 Uiso 1 1 calc R . .
C12 C 0.4770(7) 0.7041(4) -0.0701(6) 0.053(2) Uani 1 1 d . . .
H12 H 0.5219 0.6981 -0.1161 0.063 Uiso 1 1 calc R . .
C13 C 0.7421(6) 0.7585(3) -0.0461(5) 0.0367(15) Uani 1 1 d . . .
H13A H 0.7624 0.7185 -0.0101 0.044 Uiso 1 1 calc R A .
H13B H 0.6973 0.7499 -0.1191 0.044 Uiso 1 1 calc R . .
C14 C 0.8633(6) 0.7930(4) -0.0348(5) 0.0449(17) Uani 1 1 d . A .
H14A H 0.8430 0.8321 -0.0732 0.054 Uiso 1 1 calc R . .
H14B H 0.9157 0.7679 -0.0643 0.054 Uiso 1 1 calc R . .
C15 C 1.0421(6) 0.7406(4) 0.1523(6) 0.0500(19) Uani 1 1 d . A .
C16 C 1.0362(8) 0.6889(5) 0.0964(8) 0.067(2) Uani 1 1 d . . .
H16 H 0.9841 0.6881 0.0269 0.081 Uiso 1 1 calc R A .
C17 C 1.1053(9) 0.6374(6) 0.1397(9) 0.079(3) Uani 1 1 d . A .
H17 H 1.1013 0.6019 0.0990 0.095 Uiso 1 1 calc R . .
C18 C 1.1779(9) 0.6366(6) 0.2380(10) 0.085(3) Uani 1 1 d . . .
H18 H 1.2227 0.6005 0.2681 0.102 Uiso 1 1 calc R A .
C19 C 1.1852(10) 0.6886(7) 0.2929(10) 0.101(4) Uani 1 1 d . A .
H19 H 1.2387 0.6887 0.3620 0.121 Uiso 1 1 calc R . .
C20 C 1.1188(9) 0.7419(5) 0.2539(8) 0.083(3) Uani 1 1 d . . .
H20 H 1.1254 0.7777 0.2947 0.099 Uiso 1 1 calc R A .
C21 C 1.0673(8) 0.8642(5) 0.0864(7) 0.046(2) Uani 0.558(7) 1 d PGD A 1
C22 C 1.1012(10) 0.8690(5) -0.0003(6) 0.066(4) Uani 0.558(7) 1 d PG A 1
H22 H 1.0603 0.8444 -0.0583 0.079 Uiso 0.558(7) 1 calc PR A 1
C23 C 1.1951(10) 0.9099(6) -0.0022(7) 0.081(5) Uani 0.558(7) 1 d PG A 1
H23 H 1.2182 0.9132 -0.0615 0.097 Uiso 0.558(7) 1 calc PR A 1
C24 C 1.2550(10) 0.9459(6) 0.0826(9) 0.070(3) Uani 0.558(7) 1 d PG A 1
H24 H 1.3191 0.9739 0.0813 0.084 Uiso 0.558(7) 1 calc PR A 1
C25 C 1.2211(10) 0.9411(5) 0.1693(7) 0.073(4) Uani 0.558(7) 1 d PG A 1
H25 H 1.2621 0.9657 0.2273 0.087 Uiso 0.558(7) 1 calc PR A 1
C26 C 1.1273(9) 0.9002(5) 0.1713(6) 0.057(3) Uani 0.558(7) 1 d PG A 1
H26 H 1.1041 0.8969 0.2306 0.069 Uiso 0.558(7) 1 calc PR A 1
C21A C 1.0694(10) 0.8685(6) 0.0993(10) 0.046(2) Uani 0.442(7) 1 d PGD A 2
C22A C 1.0254(8) 0.9208(7) 0.0407(10) 0.066(4) Uani 0.442(7) 1 d PG A 2
H22A H 0.9377 0.9264 0.0075 0.079 Uiso 0.442(7) 1 calc PR A 2
C23A C 1.1097(12) 0.9649(6) 0.0307(11) 0.081(5) Uani 0.442(7) 1 d PG A 2
H23A H 1.0796 1.0007 -0.0093 0.097 Uiso 0.442(7) 1 calc PR A 2
C24A C 1.2379(11) 0.9567(6) 0.0793(12) 0.070(3) Uani 0.442(7) 1 d PG A 2
H24A H 1.2955 0.9868 0.0725 0.084 Uiso 0.442(7) 1 calc PR A 2
C25A C 1.2820(8) 0.9044(7) 0.1379(11) 0.073(4) Uani 0.442(7) 1 d PG A 2
H25A H 1.3696 0.8987 0.1711 0.087 Uiso 0.442(7) 1 calc PR A 2
C26A C 1.1977(11) 0.8603(5) 0.1479(10) 0.057(3) Uani 0.442(7) 1 d PG A 2
H26A H 1.2278 0.8245 0.1879 0.069 Uiso 0.442(7) 1 calc PR A 2

loop_
_atom_site_aniso_label
_atom_site_aniso_U_11
_atom_site_aniso_U_22
_atom_site_aniso_U_33
_atom_site_aniso_U_23
_atom_site_aniso_U_13
_atom_site_aniso_U_12
W1 0.03174(15) 0.0617(2) 0.03810(16) 0.00064(14) 0.01564(11) -0.00475(13)
Cl1 0.0496(11) 0.0659(13) 0.0591(12) 0.0052(10) 0.0114(9) -0.0090(9)
Cl2 0.0501(11) 0.0931(16) 0.0379(10) -0.0021(10) 0.0079(8) -0.0161(11)
Cl3 0.0459(10) 0.0610(11) 0.0527(11) -0.0038(9) 0.0279(8) -0.0006(8)
Cl4 0.0360(8) 0.0594(11) 0.0367(8) 0.0026(7) 0.0155(7) -0.0037(7)
P1 0.0246(8) 0.0539(11) 0.0356(9) -0.0058(8) 0.0159(7) -0.0032(7)
P2 0.0208(7) 0.0670(12) 0.0365(9) 0.0055(9) 0.0090(7) -0.0029(8)
C1 0.021(3) 0.051(4) 0.052(4) -0.002(3) 0.016(3) -0.003(3)
C2 0.034(3) 0.050(4) 0.042(4) -0.013(3) 0.005(3) -0.001(3)
C3 0.044(4) 0.047(4) 0.054(5) -0.014(4) 0.001(3) -0.002(3)
C4 0.043(4) 0.052(5) 0.069(6) 0.015(4) 0.011(4) 0.001(4)
C5 0.061(5) 0.092(7) 0.052(5) 0.024(5) 0.026(4) 0.014(5)
C6 0.051(5) 0.074(6) 0.056(5) 0.013(4) 0.031(4) 0.020(4)
C7 0.027(3) 0.046(4) 0.033(3) -0.001(3) 0.009(3) 0.000(3)
C8 0.046(4) 0.078(6) 0.060(5) -0.024(4) 0.031(4) -0.022(4)
C9 0.058(5) 0.084(7) 0.070(6) -0.010(5) 0.038(5) -0.023(5)
C10 0.041(4) 0.060(5) 0.057(5) 0.000(4) 0.012(4) -0.013(4)
C11 0.040(4) 0.061(5) 0.066(5) -0.019(4) 0.012(4) -0.012(4)
C12 0.032(4) 0.073(6) 0.056(5) -0.018(4) 0.019(3) -0.003(3)
C13 0.024(3) 0.058(4) 0.029(3) -0.010(3) 0.010(2) 0.003(3)
C14 0.027(3) 0.075(5) 0.032(3) 0.001(3) 0.009(3) 0.002(3)
C15 0.019(3) 0.072(5) 0.058(5) 0.009(4) 0.012(3) 0.000(3)
C16 0.048(5) 0.088(7) 0.070(6) 0.000(5) 0.026(4) 0.013(5)
C17 0.055(6) 0.095(8) 0.088(8) -0.001(6) 0.023(5) 0.022(5)
C18 0.049(5) 0.086(8) 0.110(10) 0.009(7) 0.014(6) 0.025(5)
C19 0.057(6) 0.124(10) 0.086(8) 0.038(8) -0.023(6) 0.034(7)
C20 0.064(6) 0.095(8) 0.058(6) 0.005(5) -0.021(5) 0.007(5)
C21 0.026(3) 0.079(6) 0.031(4) 0.008(4) 0.007(3) -0.010(3)
C22 0.047(7) 0.092(10) 0.058(7) 0.016(7) 0.016(5) -0.021(6)
C23 0.055(8) 0.114(13) 0.074(9) 0.025(9) 0.022(7) -0.026(8)
C24 0.044(5) 0.099(9) 0.069(6) 0.007(6) 0.022(5) -0.028(6)
C25 0.049(8) 0.095(12) 0.063(8) 0.005(8) 0.005(6) -0.024(7)
C26 0.034(6) 0.091(9) 0.047(6) -0.003(6) 0.012(5) -0.015(5)
C21A 0.026(3) 0.079(6) 0.031(4) 0.008(4) 0.007(3) -0.010(3)
C22A 0.047(7) 0.092(10) 0.058(7) 0.016(7) 0.016(5) -0.021(6)
C23A 0.055(8) 0.114(13) 0.074(9) 0.025(9) 0.022(7) -0.026(8)
C24A 0.044(5) 0.099(9) 0.069(6) 0.007(6) 0.022(5) -0.028(6)
C25A 0.049(8) 0.095(12) 0.063(8) 0.005(8) 0.005(6) -0.024(7)
C26A 0.034(6) 0.091(9) 0.047(6) -0.003(6) 0.012(5) -0.015(5)

loop_
_atom_type_symbol
_atom_type_description
_atom_type_scat_dispersion_real
_atom_type_scat_dispersion_imag
_atom_type_scat_source
C C 0.0033 0.0016 'International Tables Vol C Tables 4.2.6.8 and 6.1.1.4'
H H 0.0000 0.0000 'International Tables Vol C Tables 4.2.6.8 and 6.1.1.4'
P P 0.1023 0.0942 'International Tables Vol C Tables 4.2.6.8 and 6.1.1.4'
Cl Cl 0.1484 0.1585 'International Tables Vol C Tables 4.2.6.8 and 6.1.1.4'
W W -0.8490 6.8722 'International Tables Vol C Tables 4.2.6.8 and 6.1.1.4'

loop_
_geom_angle_atom_site_label_1
_geom_angle_atom_site_label_2
_geom_angle_atom_site_label_3
_geom_angle
Cl1 W1 Cl2 98.31(8)
Cl1 W1 Cl4 163.55(7)
Cl2 W1 Cl4 95.48(8)
Cl1 W1 Cl3 93.64(8)
Cl2 W1 Cl3 92.25(8)
Cl4 W1 Cl3 94.74(7)
Cl1 W1 P2 84.76(8)
Cl2 W1 P2 92.20(8)
Cl4 W1 P2 85.80(6)
Cl3 W1 P2 175.45(6)
Cl1 W1 P1 86.95(7)
Cl2 W1 P1 170.69(8)
Cl4 W1 P1 78.23(6)
Cl3 W1 P1 95.10(7)
P2 W1 P1 80.57(6)
C1 P1 C7 104.3(3)
C1 P1 C13 107.1(3)
C7 P1 C13 105.5(3)
C1 P1 W1 116.6(2)
C7 P1 W1 119.1(2)
C13 P1 W1 103.3(2)
C21 P2 C15 105.1(4)
C21 P2 C14 101.4(4)
C15 P2 C14 107.1(4)
C15 P2 C21A 105.7(5)
C14 P2 C21A 106.8(5)
C21 P2 W1 121.5(4)
C15 P2 W1 114.1(3)
C14 P2 W1 106.2(2)
C21A P2 W1 116.4(5)
C6 C1 C2 119.2(7)
C6 C1 P1 123.5(6)
C2 C1 P1 117.2(6)
C3 C2 C1 119.8(7)
C3 C2 H2 120.1
C1 C2 H2 120.1
C2 C3 C4 121.3(8)
C2 C3 H3 119.4
C4 C3 H3 119.4
C5 C4 C3 118.3(8)
C5 C4 H4 120.8
C3 C4 H4 120.8
C6 C5 C4 121.3(8)
C6 C5 H5 119.3
C4 C5 H5 119.3
C5 C6 C1 120.0(8)
C5 C6 H6 120.0
C1 C6 H6 120.0
C8 C7 C12 118.4(7)
C8 C7 P1 120.7(6)
C12 C7 P1 120.8(5)
C7 C8 C9 120.7(8)
C7 C8 H8 119.7
C9 C8 H8 119.7
C10 C9 C8 119.9(8)
C10 C9 H9 120.1
C8 C9 H9 120.1
C11 C10 C9 120.4(8)
C11 C10 H10 119.8
C9 C10 H10 119.8
C10 C11 C12 119.6(8)
C10 C11 H11 120.2
C12 C11 H11 120.2
C7 C12 C11 120.9(7)
C7 C12 H12 119.6
C11 C12 H12 119.6
C14 C13 P1 111.5(5)
C14 C13 H13A 109.3
P1 C13 H13A 109.3
C14 C13 H13B 109.3
P1 C13 H13B 109.3
H13A C13 H13B 108.0
C13 C14 P2 111.8(5)
C13 C14 H14A 109.3
P2 C14 H14A 109.3
C13 C14 H14B 109.3
P2 C14 H14B 109.3
H14A C14 H14B 107.9
C16 C15 C20 119.8(9)
C16 C15 P2 122.2(7)
C20 C15 P2 118.0(8)
C15 C16 C17 120.5(10)
C15 C16 H16 119.8
C17 C16 H16 119.8
C18 C17 C16 121.4(11)
C18 C17 H17 119.3
C16 C17 H17 119.3
C17 C18 C19 117.9(11)
C17 C18 H18 121.1
C19 C18 H18 121.1
C18 C19 C20 123.6(10)
C18 C19 H19 118.2
C20 C19 H19 118.2
C19 C20 C15 116.9(11)
C19 C20 H20 121.6
C15 C20 H20 121.6
C22 C21 C26 120.0
C22 C21 P2 123.3(6)
C26 C21 P2 116.6(6)
C23 C22 C21 120.0
C23 C22 H22 120.0
C21 C22 H22 120.0
C22 C23 C24 120.0
C22 C23 H23 120.0
C24 C23 H23 120.0
C25 C24 C23 120.0
C25 C24 H24 120.0
C23 C24 H24 120.0
C24 C25 C26 120.0
C24 C25 H25 120.0
C26 C25 H25 120.0
C25 C26 C21 120.0
C25 C26 H26 120.0
C21 C26 H26 120.0
C22A C21A C26A 120.0
C22A C21A P2 116.9(7)
C26A C21A P2 122.9(7)
C21A C22A C23A 120.0
C21A C22A H22A 120.0
C23A C22A H22A 120.0
C24A C23A C22A 120.0
C24A C23A H23A 120.0
C22A C23A H23A 120.0
C23A C24A C25A 120.0
C23A C24A H24A 120.0
C25A C24A H24A 120.0
C24A C25A C26A 120.0
C24A C25A H25A 120.0
C26A C25A H25A 120.0
C25A C26A C21A 120.0
C25A C26A H26A 120.0
C21A C26A H26A 120.0

loop_
_geom_bond_atom_site_label_1
_geom_bond_atom_site_label_2
_geom_bond_distance
W1 Cl1 2.268(2)
W1 Cl2 2.330(2)
W1 Cl4 2.331(2)
W1 Cl3 2.3837(19)
W1 P2 2.5388(19)
W1 P1 2.6072(19)
P1 C1 1.813(8)
P1 C7 1.813(7)
P1 C13 1.817(6)
P2 C21 1.809(7)
P2 C15 1.820(8)
P2 C14 1.832(7)
P2 C21A 1.838(8)
C1 C6 1.393(11)
C1 C2 1.394(10)
C2 C3 1.374(11)
C2 H2 0.9500
C3 C4 1.393(12)
C3 H3 0.9500
C4 C5 1.379(12)
C4 H4 0.9500
C5 C6 1.375(12)
C5 H5 0.9500
C6 H6 0.9500
C7 C8 1.379(10)
C7 C12 1.385(10)
C8 C9 1.383(11)
C8 H8 0.9500
C9 C10 1.373(12)
C9 H9 0.9500
C10 C11 1.363(12)
C10 H10 0.9500
C11 C12 1.386(11)
C11 H11 0.9500
C12 H12 0.9500
C13 C14 1.522(9)
C13 H13A 0.9900
C13 H13B 0.9900
C14 H14A 0.9900
C14 H14B 0.9900
C15 C16 1.355(13)
C15 C20 1.391(12)
C16 C17 1.381(14)
C16 H16 0.9500
C17 C18 1.340(15)
C17 H17 0.9500
C18 C19 1.352(17)
C18 H18 0.9500
C19 C20 1.387(15)
C19 H19 0.9500
C20 H20 0.9500
C21 C22 1.3900
C21 C26 1.3900
C22 C23 1.3900
C22 H22 0.9500
C23 C24 1.3900
C23 H23 0.9500
C24 C25 1.3900
C24 H24 0.9500
C25 C26 1.3900
C25 H25 0.9500
C26 H26 0.9500
C21A C22A 1.3900
C21A C26A 1.3900
C22A C23A 1.3900
C22A H22A 0.9500
C23A C24A 1.3900
C23A H23A 0.9500
C24A C25A 1.3900
C24A H24A 0.9500
C25A C26A 1.3900
C25A H25A 0.9500
C26A H26A 0.9500

loop_
_platon_squeeze_void_nr
_platon_squeeze_void_average_x
_platon_squeeze_void_average_y
_platon_squeeze_void_average_z
_platon_squeeze_void_volume
_platon_squeeze_void_count_electrons
_platon_squeeze_void_content
1 -0.008 0.500 0.000 346 109 ' '
2 0.061 0.000 0.500 346 109 ' '
